data_7016894
loop_
_publ_author_name
'Adams, Jeramie J.'
'Arulsamy, Navamoney'
'Roddick, Dean M.'

_publ_section_title
;
 Acceptor (CF(3))PCPH pincer reactivity with (PPh(3))(3)Ir(CO)H.
;
_journal_issue 39
_journal_name_full 'Dalton transactions (Cambridge, England : 2003)'
_journal_page_first 10014
_journal_page_last 10019
_journal_paper_doi 10.1039/c1dt10952a
_journal_volume 40
_journal_year 2011
_chemical_formula_moiety 'C31 H22 F12 Ir O P3'
_chemical_formula_sum 'C31 H22 F12 Ir O P3'
_chemical_formula_weight 923.60
_chemical_name_common (CF3PCP)Ir(PPh3)(CO)
_chemical_name_systematic
;

?

;
_space_group_IT_number 14
_symmetry_cell_setting monoclinic
_symmetry_space_group_name_Hall '-P 2yn'
_symmetry_space_group_name_H-M 'P 1 21/n 1'
_atom_sites_solution_hydrogens geom
_atom_sites_solution_primary direct
_atom_sites_solution_secondary difmap
_audit_creation_method SHELXL-97
_cell_angle_alpha 90.00
_cell_angle_beta 97.8670(10)
_cell_angle_gamma 90.00
_cell_formula_units_Z 4
_cell_length_a 10.7409(3)
_cell_length_b 17.7775(4)
_cell_length_c 16.8167(4)
_cell_measurement_reflns_used 9800
_cell_measurement_temperature 150(2)
_cell_measurement_theta_max 34.47
_cell_measurement_theta_min 2.70
_cell_volume 3180.87(14)
_computing_cell_refinement 'Bruker SMART (Bruker, 2001)'
_computing_data_collection 'Bruker SMART (Bruker, 2001)'
_computing_data_reduction 'Bruker SAINT (Bruker, 2001)'
_computing_molecular_graphics 'Bruker SHELXTL V. 6.10 (Bruker, 2001)'
_computing_publication_material 'Bruker SHELXTL V. 6.10 (Bruker, 2001)'
_computing_structure_refinement 'SHELXL-97 (Sheldrick, 1997)'
_computing_structure_solution 'SHELXS-97 (Sheldrick, 1997)'
_diffrn_ambient_temperature 150(2)
_diffrn_measured_fraction_theta_full 0.994
_diffrn_measured_fraction_theta_max 0.994
_diffrn_measurement_device_type 'CCD area detector'
_diffrn_measurement_method 'phi and omega scans'
_diffrn_radiation_monochromator graphite
_diffrn_radiation_source 'fine-focus sealed tube'
_diffrn_radiation_type MoK\a
_diffrn_radiation_wavelength 0.71073
_diffrn_reflns_av_R_equivalents 0.0342
_diffrn_reflns_av_sigmaI/netI 0.0223
_diffrn_reflns_limit_h_max 16
_diffrn_reflns_limit_h_min -16
_diffrn_reflns_limit_k_max 27
_diffrn_reflns_limit_k_min -27
_diffrn_reflns_limit_l_max 25
_diffrn_reflns_limit_l_min -25
_diffrn_reflns_number 79940
_diffrn_reflns_theta_full 33.14
_diffrn_reflns_theta_max 33.14
_diffrn_reflns_theta_min 2.13
_exptl_absorpt_coefficient_mu 4.445
_exptl_absorpt_correction_T_max 0.4345
_exptl_absorpt_correction_T_min 0.3423
_exptl_absorpt_correction_type multi-scan
_exptl_absorpt_process_details 'SADABS (Bruker, 2001)'
_exptl_crystal_colour colourless
_exptl_crystal_density_diffrn 1.929
_exptl_crystal_density_method 'not measured'
_exptl_crystal_description rectangular_prism
_exptl_crystal_F_000 1784
_exptl_crystal_size_max 0.31
_exptl_crystal_size_mid 0.30
_exptl_crystal_size_min 0.23
_refine_diff_density_max 2.330
_refine_diff_density_min -0.754
_refine_diff_density_rms 0.102
_refine_ls_extinction_method none
_refine_ls_goodness_of_fit_ref 1.036
_refine_ls_hydrogen_treatment constr
_refine_ls_matrix_type full
_refine_ls_number_parameters 433
_refine_ls_number_reflns 12064
_refine_ls_number_restraints 0
_refine_ls_restrained_S_all 1.036
_refine_ls_R_factor_all 0.0274
_refine_ls_R_factor_gt 0.0206
_refine_ls_shift/su_max 0.002
_refine_ls_shift/su_mean 0.000
_refine_ls_structure_factor_coef Fsqd
_refine_ls_weighting_details 'calc w=1/[\s^2^(Fo^2^)+(0.0258P)^2^+2.4206P] where P=(Fo^2^+2Fc^2^)/3'
_refine_ls_weighting_scheme calc
_refine_ls_wR_factor_gt 0.0493
_refine_ls_wR_factor_ref 0.0532
_reflns_number_gt 10501
_reflns_number_total 12064
_reflns_threshold_expression >2sigma(I)
_cod_data_source_file c1dt10952a.txt
_cod_data_source_block jja30
_cod_depositor_comments
;
The following automatic conversions were performed:

'_symmetry_cell_setting' value 'Monoclinic' changed to 'monoclinic'
according to /home/saulius/struct/CIF-dictionaries/cif_core.dic
dictionary named 'cif_core.dic' version 2.4.1 from 2010-06-29.

Automatic conversion script
Id: cif_fix_values 1715 2011-07-08 13:25:40Z adriana 
;
_cod_original_sg_symbol_H-M P2(1)/n
_cod_database_code 7016894

loop_
_symmetry_equiv_pos_as_xyz
'x, y, z'
'-x+1/2, y+1/2, -z+1/2'
'-x, -y, -z'
'x-1/2, -y-1/2, z-1/2'

loop_
_atom_site_label
_atom_site_type_symbol
_atom_site_fract_x
_atom_site_fract_y
_atom_site_fract_z
_atom_site_U_iso_or_equiv
_atom_site_adp_type
_atom_site_occupancy
_atom_site_symmetry_multiplicity
_atom_site_calc_flag
_atom_site_refinement_flags
Ir1 Ir 0.910963(6) 0.096871(3) 0.295216(3) 0.01494(2) Uani 1 1 d .
P1 P 0.97893(5) -0.01064(3) 0.24821(3) 0.02106(8) Uani 1 1 d .
P2 P 0.97279(4) 0.21346(3) 0.27211(3) 0.02052(8) Uani 1 1 d .
P3 P 0.69727(4) 0.09542(2) 0.31698(2) 0.01514(7) Uani 1 1 d .
C1 C 0.85743(17) 0.10644(11) 0.16880(10) 0.0209(3) Uani 1 1 d .
C13 C 0.98289(18) 0.08858(11) 0.40478(11) 0.0228(3) Uani 1 1 d .
O1 O 1.03003(17) 0.08425(11) 0.46950(10) 0.0383(4) Uani 1 1 d .
C2 C 0.84519(18) 0.17699(12) 0.13070(11) 0.0248(4) Uani 1 1 d .
C3 C 0.8023(2) 0.18304(15) 0.04880(12) 0.0333(5) Uani 1 1 d .
H3A H 0.7901 0.2312 0.0246 0.040 Uiso 1 1 calc R
C4 C 0.7774(2) 0.11889(17) 0.00277(12) 0.0382(5) Uani 1 1 d .
H4A H 0.7449 0.1230 -0.0525 0.046 Uiso 1 1 calc R
C5 C 0.7998(2) 0.04867(15) 0.03738(12) 0.0354(5) Uani 1 1 d .
H5A H 0.7878 0.0048 0.0050 0.042 Uiso 1 1 calc R
C6 C 0.84016(18) 0.04198(13) 0.11967(11) 0.0267(4) Uani 1 1 d .
C7 C 0.8725(2) -0.03379(13) 0.15763(13) 0.0331(4) Uani 1 1 d .
H7A H 0.9144 -0.0663 0.1215 0.040 Uiso 1 1 calc R
H7B H 0.7964 -0.0596 0.1709 0.040 Uiso 1 1 calc R
C8 C 0.9981(3) -0.10175(12) 0.30567(14) 0.0345(5) Uani 1 1 d .
F8A F 0.8895(2) -0.12316(10) 0.32741(14) 0.0658(6) Uani 1 1 d .
F8B F 1.0781(3) -0.09352(10) 0.37315(11) 0.0670(6) Uani 1 1 d .
F8C F 1.04005(19) -0.15918(8) 0.26667(10) 0.0533(4) Uani 1 1 d .
C9 C 1.1377(2) -0.01212(14) 0.21129(14) 0.0332(4) Uani 1 1 d .
F9A F 1.1682(2) -0.07711(11) 0.17972(16) 0.0753(7) Uani 1 1 d .
F9B F 1.22781(15) 0.00464(16) 0.26979(11) 0.0740(7) Uani 1 1 d .
F9C F 1.14093(15) 0.03913(10) 0.15415(10) 0.0464(4) Uani 1 1 d .
C10 C 0.8815(2) 0.24693(12) 0.17981(12) 0.0302(4) Uani 1 1 d .
H10A H 0.8057 0.2742 0.1915 0.036 Uiso 1 1 calc R
H10B H 0.9323 0.2811 0.1507 0.036 Uiso 1 1 calc R
C11 C 1.1398(2) 0.23511(14) 0.25570(17) 0.0381(5) Uani 1 1 d .
F11A F 1.17941(17) 0.18418(10) 0.20690(13) 0.0601(5) Uani 1 1 d .
F11B F 1.21630(16) 0.23333(13) 0.32500(13) 0.0693(6) Uani 1 1 d .
F11C F 1.15617(17) 0.30179(10) 0.22205(13) 0.0611(5) Uani 1 1 d .
C12 C 0.9585(3) 0.29278(12) 0.34475(14) 0.0355(5) Uani 1 1 d .
F12A F 1.0063(2) 0.27283(9) 0.41907(9) 0.0538(4) Uani 1 1 d .
F12B F 1.01598(19) 0.35662(8) 0.32873(11) 0.0565(5) Uani 1 1 d .
F12C F 0.83722(17) 0.30932(9) 0.34595(11) 0.0511(4) Uani 1 1 d .
C14 C 0.65110(16) 0.17197(10) 0.38068(10) 0.0183(3) Uani 1 1 d .
C15 C 0.72830(19) 0.18578(13) 0.45289(12) 0.0292(4) Uani 1 1 d .
H15A H 0.8029 0.1571 0.4663 0.035 Uiso 1 1 calc R
C16 C 0.6975(2) 0.24097(14) 0.50554(13) 0.0334(5) Uani 1 1 d .
H16A H 0.7503 0.2491 0.5549 0.040 Uiso 1 1 calc R
C17 C 0.5901(2) 0.28417(12) 0.48617(13) 0.0309(4) Uani 1 1 d .
H17A H 0.5705 0.3232 0.5211 0.037 Uiso 1 1 calc R
C18 C 0.5118(2) 0.26978(12) 0.41546(13) 0.0303(4) Uani 1 1 d .
H18A H 0.4374 0.2986 0.4022 0.036 Uiso 1 1 calc R
C19 C 0.54081(18) 0.21338(11) 0.36347(11) 0.0238(3) Uani 1 1 d .
H19A H 0.4849 0.2031 0.3159 0.029 Uiso 1 1 calc R
C20 C 0.59019(16) 0.10072(10) 0.22347(10) 0.0180(3) Uani 1 1 d .
C21 C 0.54145(19) 0.03498(12) 0.18576(11) 0.0258(4) Uani 1 1 d .
H21A H 0.5566 -0.0122 0.2119 0.031 Uiso 1 1 calc R
C22 C 0.4707(2) 0.03833(14) 0.11007(13) 0.0335(4) Uani 1 1 d .
H22A H 0.4373 -0.0065 0.0849 0.040 Uiso 1 1 calc R
C23 C 0.4490(2) 0.10665(14) 0.07142(13) 0.0339(5) Uani 1 1 d .
H23A H 0.4002 0.1087 0.0199 0.041 Uiso 1 1 calc R
C24 C 0.4981(2) 0.17171(13) 0.10736(12) 0.0297(4) Uani 1 1 d .
H24A H 0.4832 0.2186 0.0806 0.036 Uiso 1 1 calc R
C25 C 0.56940(17) 0.16880(11) 0.18295(11) 0.0214(3) Uani 1 1 d .
H25A H 0.6043 0.2138 0.2071 0.026 Uiso 1 1 calc R
C26 C 0.63732(16) 0.01602(10) 0.36980(10) 0.0184(3) Uani 1 1 d .
C27 C 0.50759(18) 0.00483(12) 0.36671(12) 0.0251(3) Uani 1 1 d .
H27A H 0.4505 0.0370 0.3347 0.030 Uiso 1 1 calc R
C28 C 0.46208(19) -0.05290(12) 0.41020(12) 0.0275(4) Uani 1 1 d .
H28A H 0.3741 -0.0611 0.4065 0.033 Uiso 1 1 calc R
C29 C 0.5447(2) -0.09868(11) 0.45903(13) 0.0278(4) Uani 1 1 d .
H29A H 0.5132 -0.1379 0.4891 0.033 Uiso 1 1 calc R
C30 C 0.6728(2) -0.08714(12) 0.46387(13) 0.0294(4) Uani 1 1 d .
H30A H 0.7294 -0.1179 0.4980 0.035 Uiso 1 1 calc R
C31 C 0.71898(18) -0.03029(11) 0.41871(11) 0.0241(3) Uani 1 1 d .
H31A H 0.8071 -0.0232 0.4215 0.029 Uiso 1 1 calc R

loop_
_atom_site_aniso_label
_atom_site_aniso_U_11
_atom_site_aniso_U_22
_atom_site_aniso_U_33
_atom_site_aniso_U_23
_atom_site_aniso_U_13
_atom_site_aniso_U_12
Ir1 0.01511(3) 0.01486(3) 0.01471(3) -0.00022(2) 0.00150(2) -0.00049(2)
P1 0.0221(2) 0.0178(2) 0.0236(2) -0.00423(15) 0.00438(16) 0.00067(16)
P2 0.0221(2) 0.0168(2) 0.02274(19) 0.00087(15) 0.00352(16) -0.00325(16)
P3 0.01519(17) 0.01499(18) 0.01493(16) 0.00103(13) 0.00099(14) 0.00002(14)
C1 0.0170(7) 0.0305(9) 0.0151(6) 0.0001(6) 0.0023(6) -0.0025(6)
C13 0.0206(8) 0.0237(9) 0.0236(8) 0.0011(6) 0.0010(6) 0.0024(6)
O1 0.0364(9) 0.0525(11) 0.0231(7) 0.0023(6) -0.0066(6) 0.0057(7)
C2 0.0214(8) 0.0342(10) 0.0192(7) 0.0058(7) 0.0042(6) -0.0019(7)
C3 0.0286(9) 0.0505(13) 0.0207(8) 0.0121(8) 0.0034(7) -0.0022(9)
C4 0.0283(10) 0.0693(17) 0.0164(8) 0.0026(9) 0.0015(7) -0.0069(10)
C5 0.0297(10) 0.0535(14) 0.0225(9) -0.0097(9) 0.0021(8) -0.0065(10)
C6 0.0228(8) 0.0353(10) 0.0217(8) -0.0062(7) 0.0020(7) -0.0041(7)
C7 0.0350(11) 0.0314(11) 0.0313(10) -0.0124(8) -0.0009(8) -0.0029(8)
C8 0.0512(14) 0.0194(9) 0.0349(10) -0.0025(7) 0.0136(10) 0.0049(9)
F8A 0.0707(12) 0.0324(8) 0.1056(16) 0.0179(9) 0.0522(12) 0.0015(8)
F8B 0.1110(18) 0.0410(10) 0.0419(9) 0.0127(7) -0.0152(10) 0.0011(9)
F8C 0.0868(13) 0.0220(7) 0.0577(10) -0.0025(6) 0.0331(9) 0.0147(7)
C9 0.0310(10) 0.0333(11) 0.0372(10) -0.0054(8) 0.0116(8) 0.0053(9)
F9A 0.0815(14) 0.0384(9) 0.1224(19) -0.0164(11) 0.0726(14) 0.0075(9)
F9B 0.0225(7) 0.147(2) 0.0512(10) -0.0031(12) 0.0010(7) 0.0025(10)
F9C 0.0437(8) 0.0495(9) 0.0510(9) 0.0091(7) 0.0242(7) 0.0004(7)
C10 0.0331(10) 0.0272(10) 0.0293(9) 0.0101(7) 0.0009(8) -0.0030(8)
C11 0.0280(10) 0.0332(12) 0.0542(14) 0.0010(10) 0.0094(10) -0.0101(9)
F11A 0.0479(9) 0.0484(10) 0.0934(14) -0.0099(9) 0.0433(10) -0.0074(8)
F11B 0.0318(8) 0.0938(16) 0.0769(13) 0.0070(11) -0.0116(8) -0.0163(9)
F11C 0.0509(10) 0.0389(9) 0.0990(15) 0.0120(9) 0.0297(10) -0.0177(7)
C12 0.0509(13) 0.0185(9) 0.0382(11) -0.0024(8) 0.0097(10) -0.0027(9)
F12A 0.0880(13) 0.0392(9) 0.0318(7) -0.0116(6) -0.0002(8) -0.0019(8)
F12B 0.0849(13) 0.0198(7) 0.0683(11) -0.0069(7) 0.0229(10) -0.0151(7)
F12C 0.0595(10) 0.0347(8) 0.0641(10) -0.0055(7) 0.0257(8) 0.0117(7)
C14 0.0184(7) 0.0176(7) 0.0199(7) -0.0017(5) 0.0055(6) -0.0010(6)
C15 0.0212(8) 0.0384(11) 0.0276(9) -0.0107(8) 0.0018(7) 0.0014(8)
C16 0.0261(9) 0.0442(13) 0.0309(9) -0.0174(9) 0.0081(8) -0.0076(9)
C17 0.0383(11) 0.0251(10) 0.0330(9) -0.0078(7) 0.0184(8) -0.0050(8)
C18 0.0379(11) 0.0258(9) 0.0299(9) 0.0037(7) 0.0145(8) 0.0097(8)
C19 0.0266(8) 0.0247(9) 0.0211(7) 0.0018(6) 0.0068(6) 0.0059(7)
C20 0.0164(7) 0.0203(8) 0.0169(6) 0.0017(5) 0.0004(5) 0.0010(6)
C21 0.0278(9) 0.0257(9) 0.0220(8) -0.0011(6) -0.0033(7) -0.0029(7)
C22 0.0334(10) 0.0380(12) 0.0260(9) -0.0028(8) -0.0070(8) -0.0059(9)
C23 0.0284(10) 0.0494(14) 0.0216(8) 0.0037(8) -0.0056(8) -0.0015(9)
C24 0.0288(9) 0.0367(11) 0.0228(8) 0.0107(7) 0.0013(7) 0.0046(8)
C25 0.0225(8) 0.0209(8) 0.0207(7) 0.0036(6) 0.0024(6) 0.0010(6)
C26 0.0189(7) 0.0190(7) 0.0176(6) 0.0012(5) 0.0033(6) -0.0016(6)
C27 0.0198(8) 0.0270(9) 0.0288(8) 0.0044(7) 0.0041(7) -0.0023(7)
C28 0.0257(9) 0.0276(10) 0.0305(9) 0.0005(7) 0.0091(7) -0.0075(7)
C29 0.0359(10) 0.0221(9) 0.0272(9) 0.0027(7) 0.0106(8) -0.0066(7)
C30 0.0334(10) 0.0262(10) 0.0284(9) 0.0094(7) 0.0041(8) -0.0009(8)
C31 0.0240(8) 0.0222(9) 0.0258(8) 0.0067(6) 0.0018(7) -0.0003(7)

loop_
_atom_type_symbol
_atom_type_description
_atom_type_scat_dispersion_real
_atom_type_scat_dispersion_imag
_atom_type_scat_source
C C 0.0033 0.0016 'International Tables Vol C Tables 4.2.6.8 and 6.1.1.4'
H H 0.0000 0.0000 'International Tables Vol C Tables 4.2.6.8 and 6.1.1.4'
O O 0.0106 0.0060 'International Tables Vol C Tables 4.2.6.8 and 6.1.1.4'
F F 0.0171 0.0103 'International Tables Vol C Tables 4.2.6.8 and 6.1.1.4'
P P 0.1023 0.0942 'International Tables Vol C Tables 4.2.6.8 and 6.1.1.4'
Ir Ir -1.4442 7.9887 'International Tables Vol C Tables 4.2.6.8 and 6.1.1.4'

loop_
_geom_angle_atom_site_label_1
_geom_angle_atom_site_label_2
_geom_angle_atom_site_label_3
_geom_angle
C13 Ir1 C1 171.79(7)
C13 Ir1 P2 98.61(6)
C1 Ir1 P2 78.34(5)
C13 Ir1 P1 99.65(6)
C1 Ir1 P1 76.79(5)
P2 Ir1 P1 128.042(18)
C13 Ir1 P3 97.06(6)
C1 Ir1 P3 91.15(5)
P2 Ir1 P3 110.783(16)
P1 Ir1 P3 114.577(16)
C7 P1 C8 104.28(11)
C7 P1 C9 102.29(11)
C8 P1 C9 96.68(11)
C7 P1 Ir1 106.97(8)
C8 P1 Ir1 125.01(7)
C9 P1 Ir1 118.79(8)
C10 P2 C12 103.07(11)
C10 P2 C11 102.73(11)
C12 P2 C11 96.04(11)
C10 P2 Ir1 108.33(7)
C12 P2 Ir1 122.03(7)
C11 P2 Ir1 121.75(8)
C20 P3 C26 103.69(8)
C20 P3 C14 106.01(8)
C26 P3 C14 98.45(8)
C20 P3 Ir1 112.12(6)
C26 P3 Ir1 119.67(6)
C14 P3 Ir1 115.14(6)
C2 C1 C6 117.47(17)
C2 C1 Ir1 121.41(14)
C6 C1 Ir1 121.02(14)
O1 C13 Ir1 177.52(19)
C3 C2 C1 121.1(2)
C3 C2 C10 120.05(19)
C1 C2 C10 118.88(16)
C4 C3 C2 120.1(2)
C4 C3 H3A 120.0
C2 C3 H3A 120.0
C3 C4 C5 119.92(19)
C3 C4 H4A 120.0
C5 C4 H4A 120.0
C4 C5 C6 120.4(2)
C4 C5 H5A 119.8
C6 C5 H5A 119.8
C5 C6 C1 120.6(2)
C5 C6 C7 121.10(19)
C1 C6 C7 118.22(17)
C6 C7 P1 103.51(14)
C6 C7 H7A 111.1
P1 C7 H7A 111.1
C6 C7 H7B 111.1
P1 C7 H7B 111.1
H7A C7 H7B 109.0
F8A C8 F8C 106.7(2)
F8A C8 F8B 106.6(2)
F8C C8 F8B 106.4(2)
F8A C8 P1 110.50(17)
F8C C8 P1 115.42(16)
F8B C8 P1 110.76(16)
F9B C9 F9C 107.2(2)
F9B C9 F9A 107.4(2)
F9C C9 F9A 105.9(2)
F9B C9 P1 110.79(15)
F9C C9 P1 109.96(15)
F9A C9 P1 115.12(18)
C2 C10 P2 105.39(14)
C2 C10 H10A 110.7
P2 C10 H10A 110.7
C2 C10 H10B 110.7
P2 C10 H10B 110.7
H10A C10 H10B 108.8
F11A C11 F11B 108.2(2)
F11A C11 F11C 105.7(2)
F11B C11 F11C 106.9(2)
F11A C11 P2 109.96(16)
F11B C11 P2 110.58(18)
F11C C11 P2 115.15(18)
F12A C12 F12B 106.6(2)
F12A C12 F12C 107.2(2)
F12B C12 F12C 107.1(2)
F12A C12 P2 110.71(16)
F12B C12 P2 115.07(17)
F12C C12 P2 109.85(17)
C19 C14 C15 118.39(16)
C19 C14 P3 124.03(13)
C15 C14 P3 117.46(14)
C16 C15 C14 120.89(19)
C16 C15 H15A 119.6
C14 C15 H15A 119.6
C17 C16 C15 120.2(2)
C17 C16 H16A 119.9
C15 C16 H16A 119.9
C18 C17 C16 119.21(18)
C18 C17 H17A 120.4
C16 C17 H17A 120.4
C17 C18 C19 120.7(2)
C17 C18 H18A 119.7
C19 C18 H18A 119.7
C14 C19 C18 120.51(18)
C14 C19 H19A 119.7
C18 C19 H19A 119.7
C25 C20 C21 118.69(17)
C25 C20 P3 120.55(14)
C21 C20 P3 120.17(13)
C22 C21 C20 120.22(19)
C22 C21 H21A 119.9
C20 C21 H21A 119.9
C23 C22 C21 120.2(2)
C23 C22 H22A 119.9
C21 C22 H22A 119.9
C24 C23 C22 120.15(19)
C24 C23 H23A 119.9
C22 C23 H23A 119.9
C23 C24 C25 119.97(19)
C23 C24 H24A 120.0
C25 C24 H24A 120.0
C20 C25 C24 120.70(18)
C20 C25 H25A 119.6
C24 C25 H25A 119.6
C31 C26 C27 118.84(16)
C31 C26 P3 120.60(13)
C27 C26 P3 120.35(14)
C28 C27 C26 120.38(18)
C28 C27 H27A 119.8
C26 C27 H27A 119.8
C29 C28 C27 120.22(19)
C29 C28 H28A 119.9
C27 C28 H28A 119.9
C30 C29 C28 119.89(18)
C30 C29 H29A 120.1
C28 C29 H29A 120.1
C29 C30 C31 120.05(19)
C29 C30 H30A 120.0
C31 C30 H30A 120.0
C26 C31 C30 120.60(18)
C26 C31 H31A 119.7
C30 C31 H31A 119.7

loop_
_geom_bond_atom_site_label_1
_geom_bond_atom_site_label_2
_geom_bond_distance
Ir1 C13 1.9036(19)
Ir1 C1 2.1318(17)
Ir1 P2 2.2268(5)
Ir1 P1 2.2290(5)
Ir1 P3 2.3734(4)
P1 C7 1.822(2)
P1 C8 1.883(2)
P1 C9 1.893(2)
P2 C10 1.819(2)
P2 C12 1.885(2)
P2 C11 1.891(2)
P3 C20 1.8191(18)
P3 C26 1.8310(17)
P3 C14 1.8414(17)
C1 C2 1.406(3)
C1 C6 1.410(3)
C13 O1 1.138(2)
C2 C3 1.396(3)
C2 C10 1.514(3)
C3 C4 1.384(4)
C3 H3A 0.9500
C4 C5 1.384(4)
C4 H4A 0.9500
C5 C6 1.397(3)
C5 H5A 0.9500
C6 C7 1.511(3)
C7 H7A 0.9900
C7 H7B 0.9900
C8 F8A 1.325(3)
C8 F8C 1.325(2)
C8 F8B 1.335(3)
C9 F9B 1.316(3)
C9 F9C 1.328(3)
C9 F9A 1.331(3)
C10 H10A 0.9900
C10 H10B 0.9900
C11 F11A 1.330(3)
C11 F11B 1.331(3)
C11 F11C 1.336(3)
C12 F12A 1.332(3)
C12 F12B 1.337(3)
C12 F12C 1.339(3)
C14 C19 1.391(3)
C14 C15 1.395(3)
C15 C16 1.391(3)
C15 H15A 0.9500
C16 C17 1.387(3)
C16 H16A 0.9500
C17 C18 1.383(3)
C17 H17A 0.9500
C18 C19 1.393(3)
C18 H18A 0.9500
C19 H19A 0.9500
C20 C25 1.392(2)
C20 C21 1.397(3)
C21 C22 1.391(3)
C21 H21A 0.9500
C22 C23 1.382(3)
C22 H22A 0.9500
C23 C24 1.376(3)
C23 H23A 0.9500
C24 C25 1.392(3)
C24 H24A 0.9500
C25 H25A 0.9500
C26 C31 1.388(2)
C26 C27 1.401(3)
C27 C28 1.387(3)
C27 H27A 0.9500
C28 C29 1.387(3)
C28 H28A 0.9500
C29 C30 1.383(3)
C29 H29A 0.9500
C30 C31 1.396(3)
C30 H30A 0.9500
C31 H31A 0.9500
